data_1523624
loop_
_publ_author_name
'Fjellvag, H.'
'Kjekshus, A.'

_publ_section_title
;
 Magnetic and structural properties of transition metal substituted Mn P.
 VI. Mn1-t Mot P and Mn1-t Wt P
;
_journal_name_full 'Acta Chemica Scandinavica, Series A: (28,1974-)'
_journal_page_first 199
_journal_page_last 207
_journal_volume 39
_journal_year 1985
_chemical_formula_sum 'Mn0.9 Mo0.1 P'
_chemical_name_systematic '(Mn0.9 Mo0.1) P'
_space_group_IT_number 62
_symmetry_space_group_name_Hall '-P 2ac 2n'
_symmetry_space_group_name_H-M 'P n m a'
_cell_angle_alpha 90
_cell_angle_beta 90
_cell_angle_gamma 90
_cell_formula_units_Z 4
_cell_length_a 5.2954
_cell_length_b 3.1843
_cell_length_c 5.9506
_cell_volume 100.340
_citation_journal_id_ASTM ACAPCT
_cod_data_source_file Fjellvag_ACAPCT_1985_1124.cif
_cod_data_source_block Mn0.9Mo0.1P1
_cod_original_cell_volume 100.3399
_cod_original_formula_sum 'Mn0.9 Mo0.1 P1'
_cod_database_code 1523624

loop_
_symmetry_equiv_pos_as_xyz
x,y,z
-x+1/2,-y,z+1/2
x+1/2,-y+1/2,-z+1/2
-x,y+1/2,-z
-x,-y,-z
x-1/2,y,-z-1/2
-x-1/2,y-1/2,z-1/2
x,-y-1/2,z

loop_
_atom_site_label
_atom_site_type_symbol
_atom_site_fract_x
_atom_site_fract_y
_atom_site_fract_z
_atom_site_occupancy
_atom_site_U_iso_or_equiv
Mn1 Mn 0.9993 0.25 0.2031 0.9 0.0
P1 P 0.1861 0.25 0.5699 1 0.0
Mo1 Mo 0.9993 0.25 0.2031 0.1 0.0
